data_7720642
loop_
_publ_author_name
'Rezazgui, David'
'C&#xed;sa&#x159;ov&#xe1;, Ivana'
'&#x160;t&#x11b;pni&#x10d;ka, Petr'
'Schulz, Ji&#x159;&#xed;'

_publ_section_title
;
 Synthesis of hybrid phosphinoferrocene ligands bearing amine pendants and
 catalytic evaluation of their gold(I) complexes.
;
_journal_issue 13
_journal_name_full 'Dalton transactions (Cambridge, England : 2003)'
_journal_page_first 5397
_journal_page_last 5407
_journal_paper_doi 10.1039/d6dt00321d
_journal_volume 55
_journal_year 2026
_chemical_formula_moiety 'C14 H17 Fe N O'
_chemical_formula_sum 'C14 H17 Fe N O'
_chemical_formula_weight 271.13
_space_group_crystal_system monoclinic
_space_group_IT_number 14
_space_group_name_Hall '-P 2ybc'
_space_group_name_H-M_alt 'P 1 21/c 1'
_atom_sites_solution_hydrogens geom
_atom_sites_solution_primary direct
_atom_sites_solution_secondary difmap
_audit_creation_method SHELXL-2017/1
_audit_update_record
;
2025-12-18 deposited with the CCDC.	2026-03-09 downloaded from the CCDC.
;
_cell_angle_alpha 90
_cell_angle_beta 104.080(2)
_cell_angle_gamma 90
_cell_formula_units_Z 4
_cell_length_a 15.4561(7)
_cell_length_b 10.0553(4)
_cell_length_c 7.8796(3)
_cell_measurement_reflns_used 9945
_cell_measurement_temperature 120(2)
_cell_measurement_theta_max 27.51
_cell_measurement_theta_min 2.72
_cell_volume 1187.82(9)
_computing_cell_refinement 'SAINT V8.38A (Bruker AXS Inc., 2017)'
_computing_data_collection 'Bruker Instrument Service vV6.2.9'
_computing_data_reduction 'SAINT V8.38A (Bruker AXS Inc., 2017)'
_computing_molecular_graphics 'PLATON (Spek, 2017)'
_computing_publication_material 'PLATON (Spek, 2017)'
_computing_structure_refinement 'SHELXL-2017/1 (Sheldrick, 2017)'
_computing_structure_solution 'SHELXT 2014/5 (Sheldrick, 2014)'
_diffrn_ambient_temperature 120(2)
_diffrn_measured_fraction_theta_full 0.999
_diffrn_measured_fraction_theta_max 0.997
_diffrn_measurement_device_type 'Bruker D8 VENTURE Kappa Duo PHOTON 100 CMOS'
_diffrn_measurement_method '\f and \w scans'
_diffrn_radiation_monochromator 'Quazar Mo multilayer optic'
_diffrn_radiation_source 'I\mS micro-focus sealed tube'
_diffrn_radiation_type MoK\a
_diffrn_radiation_wavelength 0.71073
_diffrn_reflns_av_R_equivalents 0.0221
_diffrn_reflns_av_unetI/netI 0.0137
_diffrn_reflns_Laue_measured_fraction_full 0.999
_diffrn_reflns_Laue_measured_fraction_max 0.997
_diffrn_reflns_limit_h_max 20
_diffrn_reflns_limit_h_min -20
_diffrn_reflns_limit_k_max 11
_diffrn_reflns_limit_k_min -13
_diffrn_reflns_limit_l_max 10
_diffrn_reflns_limit_l_min -10
_diffrn_reflns_number 20474
_diffrn_reflns_point_group_measured_fraction_full 0.999
_diffrn_reflns_point_group_measured_fraction_max 0.997
_diffrn_reflns_theta_full 25.242
_diffrn_reflns_theta_max 27.508
_diffrn_reflns_theta_min 2.439
_exptl_absorpt_coefficient_mu 1.251
_exptl_absorpt_correction_T_max 0.92
_exptl_absorpt_correction_T_min 0.83
_exptl_absorpt_correction_type multi-scan
_exptl_absorpt_process_details 'SADABS-2016/2 - Bruker AXS'
_exptl_crystal_colour yellow-brown
_exptl_crystal_density_diffrn 1.516
_exptl_crystal_description plate
_exptl_crystal_F_000 568
_exptl_crystal_size_max 0.31
_exptl_crystal_size_mid 0.27
_exptl_crystal_size_min 0.06
_refine_diff_density_max 0.332
_refine_diff_density_min -0.440
_refine_diff_density_rms 0.053
_refine_ls_extinction_method none
_refine_ls_goodness_of_fit_ref 1.067
_refine_ls_hydrogen_treatment constr
_refine_ls_matrix_type full
_refine_ls_number_parameters 154
_refine_ls_number_reflns 2718
_refine_ls_number_restraints 0
_refine_ls_restrained_S_all 1.067
_refine_ls_R_factor_all 0.0244
_refine_ls_R_factor_gt 0.0222
_refine_ls_shift/su_max 0.002
_refine_ls_shift/su_mean 0.000
_refine_ls_structure_factor_coef Fsqd
_refine_ls_weighting_details 'w=1/[\s^2^(Fo^2^)+(0.0250P)^2^+0.7263P] where P=(Fo^2^+2Fc^2^)/3'
_refine_ls_weighting_scheme calc
_refine_ls_wR_factor_gt 0.0554
_refine_ls_wR_factor_ref 0.0566
_reflns_Friedel_coverage 0.000
_reflns_number_gt 2552
_reflns_number_total 2718
_reflns_threshold_expression 'I > 2\s(I)'
_cod_data_source_file d6dt00321d3.cif
_cod_data_source_block dr44
_cod_depositor_comments 'Adding full bibliography for 7720642--7720664.cif.'
_cod_original_sg_symbol_H-M 'P 21/c'
_cod_database_code 7720642
_shelx_shelxl_version_number 2017/1
_shelx_space_group_comment
;
The symmetry employed for this shelxl refinement is uniquely defined
by the following loop, which should always be used as a source of
symmetry information in preference to the above space-group names.
They are only intended as comments.
;
_shelx_estimated_absorpt_t_min 0.696
_shelx_estimated_absorpt_t_max 0.924

loop_
_space_group_symop_operation_xyz
'x, y, z'
'-x, y+1/2, -z+1/2'
'-x, -y, -z'
'x, -y-1/2, z-1/2'

loop_
_atom_site_label
_atom_site_type_symbol
_atom_site_fract_x
_atom_site_fract_y
_atom_site_fract_z
_atom_site_U_iso_or_equiv
_atom_site_adp_type
_atom_site_occupancy
_atom_site_site_symmetry_order
_atom_site_calc_flag
_atom_site_refinement_flags_posn
_atom_site_refinement_flags_adp
_atom_site_refinement_flags_occupancy
_atom_site_disorder_assembly
_atom_site_disorder_group
Fe1 Fe 0.83709(2) 0.51497(2) 0.73940(2) 0.01202(7) Uani 1 1 d . . . . .
O1 O 0.51623(7) 0.48364(11) 0.26107(15) 0.0270(2) Uani 1 1 d . . . . .
N1 N 0.69133(7) 0.58922(10) 0.39007(14) 0.0145(2) Uani 1 1 d . . . . .
C1 C 0.77650(8) 0.60686(12) 0.50273(16) 0.0133(2) Uani 1 1 d . . . . .
C2 C 0.85617(8) 0.53816(13) 0.49283(16) 0.0148(2) Uani 1 1 d . . . . .
H2 H 0.860131 0.467836 0.414562 0.018 Uiso 1 1 calc R U . . .
C3 C 0.92875(9) 0.59371(13) 0.62114(17) 0.0174(3) Uani 1 1 d . . . . .
H3 H 0.989571 0.568097 0.641449 0.021 Uiso 1 1 calc R U . . .
C4 C 0.89399(9) 0.69404(13) 0.71310(17) 0.0181(3) Uani 1 1 d . . . . .
H4 H 0.927605 0.747071 0.805728 0.022 Uiso 1 1 calc R U . . .
C5 C 0.79980(9) 0.70138(12) 0.64219(16) 0.0162(2) Uani 1 1 d . . . . .
H5 H 0.759711 0.758861 0.680821 0.019 Uiso 1 1 calc R U . . .
C6 C 0.75009(10) 0.37722(14) 0.79361(19) 0.0229(3) Uani 1 1 d . . . . .
H6 H 0.692929 0.355477 0.722300 0.028 Uiso 1 1 calc R U . . .
C7 C 0.83232(10) 0.31578(13) 0.78728(19) 0.0233(3) Uani 1 1 d . . . . .
H7 H 0.839771 0.246374 0.710278 0.028 Uiso 1 1 calc R U . . .
C8 C 0.90117(10) 0.37672(14) 0.91653(19) 0.0232(3) Uani 1 1 d . . . . .
H8 H 0.962788 0.354907 0.941630 0.028 Uiso 1 1 calc R U . . .
C9 C 0.86178(11) 0.47585(14) 1.00150(18) 0.0226(3) Uani 1 1 d . . . . .
H9 H 0.892452 0.531999 1.093572 0.027 Uiso 1 1 calc R U . . .
C10 C 0.76870(10) 0.47666(14) 0.92530(19) 0.0230(3) Uani 1 1 d . . . . .
H10 H 0.726218 0.533782 0.956874 0.028 Uiso 1 1 calc R U . . .
C11 C 0.61736(9) 0.62908(14) 0.46576(19) 0.0210(3) Uani 1 1 d . . . . .
H11A H 0.625542 0.722677 0.505386 0.025 Uiso 1 1 calc R U . . .
H11B H 0.617123 0.572760 0.568708 0.025 Uiso 1 1 calc R U . . .
C12 C 0.52913(9) 0.61466(16) 0.3315(2) 0.0275(3) Uani 1 1 d . . . . .
H12A H 0.479884 0.636661 0.386820 0.033 Uiso 1 1 calc R U . . .
H12B H 0.527059 0.678764 0.235194 0.033 Uiso 1 1 calc R U . . .
C13 C 0.58686(9) 0.45293(16) 0.17992(19) 0.0235(3) Uani 1 1 d . . . . .
H13A H 0.586576 0.517702 0.085157 0.028 Uiso 1 1 calc R U . . .
H13B H 0.577159 0.363207 0.126969 0.028 Uiso 1 1 calc R U . . .
C14 C 0.67653(9) 0.45705(13) 0.31111(17) 0.0171(3) Uani 1 1 d . . . . .
H14A H 0.678117 0.389579 0.403313 0.021 Uiso 1 1 calc R U . . .
H14B H 0.724445 0.436039 0.251791 0.021 Uiso 1 1 calc R U . . .

loop_
_atom_site_aniso_label
_atom_site_aniso_U_11
_atom_site_aniso_U_22
_atom_site_aniso_U_33
_atom_site_aniso_U_23
_atom_site_aniso_U_13
_atom_site_aniso_U_12
Fe1 0.01547(10) 0.00969(10) 0.01200(10) 0.00131(6) 0.00547(7) -0.00031(6)
O1 0.0163(5) 0.0339(6) 0.0306(6) 0.0019(4) 0.0054(4) -0.0056(4)
N1 0.0126(5) 0.0145(5) 0.0173(5) 0.0011(4) 0.0051(4) 0.0012(4)
C1 0.0164(6) 0.0117(5) 0.0130(6) 0.0027(4) 0.0057(5) -0.0001(4)
C2 0.0156(6) 0.0175(6) 0.0129(6) 0.0012(5) 0.0064(5) 0.0002(5)
C3 0.0153(6) 0.0208(6) 0.0168(6) 0.0045(5) 0.0052(5) -0.0025(5)
C4 0.0231(7) 0.0145(6) 0.0159(6) 0.0023(5) 0.0034(5) -0.0059(5)
C5 0.0236(6) 0.0100(6) 0.0158(6) 0.0020(5) 0.0066(5) 0.0005(5)
C6 0.0231(7) 0.0221(7) 0.0230(7) 0.0090(5) 0.0044(5) -0.0081(5)
C7 0.0392(8) 0.0106(6) 0.0234(7) 0.0033(5) 0.0142(6) -0.0008(5)
C8 0.0234(7) 0.0208(7) 0.0261(7) 0.0124(6) 0.0074(6) 0.0036(5)
C9 0.0349(8) 0.0194(7) 0.0131(6) 0.0045(5) 0.0051(6) -0.0044(6)
C10 0.0316(8) 0.0203(7) 0.0234(7) 0.0078(5) 0.0187(6) 0.0046(5)
C11 0.0174(6) 0.0199(7) 0.0283(7) -0.0007(5) 0.0107(5) 0.0026(5)
C12 0.0160(7) 0.0292(8) 0.0383(9) 0.0062(6) 0.0084(6) 0.0039(6)
C13 0.0187(6) 0.0305(7) 0.0201(7) -0.0004(6) 0.0023(5) -0.0037(6)
C14 0.0175(6) 0.0177(6) 0.0154(6) -0.0006(5) 0.0026(5) -0.0004(5)

loop_
_atom_type_symbol
_atom_type_description
_atom_type_scat_dispersion_real
_atom_type_scat_dispersion_imag
_atom_type_scat_source
C C 0.0033 0.0016 'International Tables Vol C Tables 4.2.6.8 and 6.1.1.4'
H H 0.0000 0.0000 'International Tables Vol C Tables 4.2.6.8 and 6.1.1.4'
Fe Fe 0.3463 0.8444 'International Tables Vol C Tables 4.2.6.8 and 6.1.1.4'
N N 0.0061 0.0033 'International Tables Vol C Tables 4.2.6.8 and 6.1.1.4'
O O 0.0106 0.0060 'International Tables Vol C Tables 4.2.6.8 and 6.1.1.4'

loop_
_geom_angle_atom_site_label_1
_geom_angle_atom_site_label_2
_geom_angle_atom_site_label_3
_geom_angle
_geom_angle_site_symmetry_1
_geom_angle_site_symmetry_3
_geom_angle_publ_flag
C3 Fe1 C4 40.86(5) . . ?
C3 Fe1 C10 160.32(6) . . ?
C4 Fe1 C10 123.50(6) . . ?
C3 Fe1 C7 121.75(6) . . ?
C4 Fe1 C7 157.16(6) . . ?
C10 Fe1 C7 68.53(6) . . ?
C3 Fe1 C9 123.87(6) . . ?
C4 Fe1 C9 107.08(6) . . ?
C10 Fe1 C9 40.61(6) . . ?
C7 Fe1 C9 68.35(6) . . ?
C3 Fe1 C6 157.58(6) . . ?
C4 Fe1 C6 160.32(6) . . ?
C10 Fe1 C6 40.63(6) . . ?
C7 Fe1 C6 40.78(6) . . ?
C9 Fe1 C6 68.27(6) . . ?
C3 Fe1 C8 107.52(6) . . ?
C4 Fe1 C8 121.37(6) . . ?
C10 Fe1 C8 68.38(6) . . ?
C7 Fe1 C8 40.65(6) . . ?
C9 Fe1 C8 40.55(6) . . ?
C6 Fe1 C8 68.38(6) . . ?
C3 Fe1 C2 40.95(5) . . ?
C4 Fe1 C2 68.74(5) . . ?
C10 Fe1 C2 157.17(6) . . ?
C7 Fe1 C2 107.87(5) . . ?
C9 Fe1 C2 160.96(6) . . ?
C6 Fe1 C2 121.91(6) . . ?
C8 Fe1 C2 124.52(6) . . ?
C3 Fe1 C5 68.76(5) . . ?
C4 Fe1 C5 40.89(5) . . ?
C10 Fe1 C5 107.02(5) . . ?
C7 Fe1 C5 160.79(6) . . ?
C9 Fe1 C5 121.25(5) . . ?
C6 Fe1 C5 123.82(6) . . ?
C8 Fe1 C5 156.87(6) . . ?
C2 Fe1 C5 68.56(5) . . ?
C3 Fe1 C1 68.28(5) . . ?
C4 Fe1 C1 68.21(5) . . ?
C10 Fe1 C1 121.78(5) . . ?
C7 Fe1 C1 124.78(5) . . ?
C9 Fe1 C1 156.95(6) . . ?
C6 Fe1 C1 108.13(5) . . ?
C8 Fe1 C1 161.30(6) . . ?
C2 Fe1 C1 40.46(5) . . ?
C5 Fe1 C1 40.42(5) . . ?
C12 O1 C13 108.95(11) . . ?
C1 N1 C14 114.10(10) . . ?
C1 N1 C11 114.23(10) . . ?
C14 N1 C11 111.37(10) . . ?
N1 C1 C2 126.14(11) . . ?
N1 C1 C5 126.13(11) . . ?
C2 C1 C5 107.66(11) . . ?
N1 C1 Fe1 130.89(9) . . ?
C2 C1 Fe1 68.28(7) . . ?
C5 C1 Fe1 68.50(7) . . ?
C3 C2 C1 108.11(11) . . ?
C3 C2 Fe1 69.06(7) . . ?
C1 C2 Fe1 71.26(7) . . ?
C3 C2 H2 125.9 . . ?
C1 C2 H2 125.9 . . ?
Fe1 C2 H2 125.3 . . ?
C4 C3 C2 108.01(11) . . ?
C4 C3 Fe1 69.59(7) . . ?
C2 C3 Fe1 69.99(7) . . ?
C4 C3 H3 126.0 . . ?
C2 C3 H3 126.0 . . ?
Fe1 C3 H3 126.0 . . ?
C3 C4 C5 108.23(11) . . ?
C3 C4 Fe1 69.54(7) . . ?
C5 C4 Fe1 70.20(7) . . ?
C3 C4 H4 125.9 . . ?
C5 C4 H4 125.9 . . ?
Fe1 C4 H4 126.0 . . ?
C4 C5 C1 107.95(11) . . ?
C4 C5 Fe1 68.91(7) . . ?
C1 C5 Fe1 71.07(7) . . ?
C4 C5 H5 126.0 . . ?
C1 C5 H5 126.0 . . ?
Fe1 C5 H5 125.6 . . ?
C10 C6 C7 107.89(13) . . ?
C10 C6 Fe1 69.46(8) . . ?
C7 C6 Fe1 69.47(8) . . ?
C10 C6 H6 126.1 . . ?
C7 C6 H6 126.1 . . ?
Fe1 C6 H6 126.6 . . ?
C8 C7 C6 107.87(13) . . ?
C8 C7 Fe1 69.82(8) . . ?
C6 C7 Fe1 69.75(8) . . ?
C8 C7 H7 126.1 . . ?
C6 C7 H7 126.1 . . ?
Fe1 C7 H7 125.9 . . ?
C9 C8 C7 107.99(13) . . ?
C9 C8 Fe1 69.66(8) . . ?
C7 C8 Fe1 69.53(8) . . ?
C9 C8 H8 126.0 . . ?
C7 C8 H8 126.0 . . ?
Fe1 C8 H8 126.4 . . ?
C10 C9 C8 108.19(13) . . ?
C10 C9 Fe1 69.53(8) . . ?
C8 C9 Fe1 69.79(8) . . ?
C10 C9 H9 125.9 . . ?
C8 C9 H9 125.9 . . ?
Fe1 C9 H9 126.3 . . ?
C9 C10 C6 108.06(13) . . ?
C9 C10 Fe1 69.86(8) . . ?
C6 C10 Fe1 69.91(8) . . ?
C9 C10 H10 126.0 . . ?
C6 C10 H10 126.0 . . ?
Fe1 C10 H10 125.8 . . ?
N1 C11 C12 110.33(12) . . ?
N1 C11 H11A 109.6 . . ?
C12 C11 H11A 109.6 . . ?
N1 C11 H11B 109.6 . . ?
C12 C11 H11B 109.6 . . ?
H11A C11 H11B 108.1 . . ?
O1 C12 C11 112.16(12) . . ?
O1 C12 H12A 109.2 . . ?
C11 C12 H12A 109.2 . . ?
O1 C12 H12B 109.2 . . ?
C11 C12 H12B 109.2 . . ?
H12A C12 H12B 107.9 . . ?
O1 C13 C14 111.16(11) . . ?
O1 C13 H13A 109.4 . . ?
C14 C13 H13A 109.4 . . ?
O1 C13 H13B 109.4 . . ?
C14 C13 H13B 109.4 . . ?
H13A C13 H13B 108.0 . . ?
N1 C14 C13 109.75(11) . . ?
N1 C14 H14A 109.7 . . ?
C13 C14 H14A 109.7 . . ?
N1 C14 H14B 109.7 . . ?
C13 C14 H14B 109.7 . . ?
H14A C14 H14B 108.2 . . ?

loop_
_geom_bond_atom_site_label_1
_geom_bond_atom_site_label_2
_geom_bond_distance
_geom_bond_site_symmetry_2
_geom_bond_publ_flag
Fe1 C3 2.0358(13) . ?
Fe1 C4 2.0365(13) . ?
Fe1 C10 2.0407(13) . ?
Fe1 C7 2.0428(14) . ?
Fe1 C9 2.0451(13) . ?
Fe1 C6 2.0466(13) . ?
Fe1 C8 2.0467(13) . ?
Fe1 C2 2.0481(12) . ?
Fe1 C5 2.0535(12) . ?
Fe1 C1 2.0877(12) . ?
O1 C12 1.4245(19) . ?
O1 C13 1.4267(18) . ?
N1 C1 1.4084(16) . ?
N1 C14 1.4617(17) . ?
N1 C11 1.4681(16) . ?
C1 C2 1.4305(17) . ?
C1 C5 1.4311(17) . ?
C2 C3 1.4285(18) . ?
C2 H2 0.9500 . ?
C3 C4 1.4215(19) . ?
C3 H3 0.9500 . ?
C4 C5 1.4287(19) . ?
C4 H4 0.9500 . ?
C5 H5 0.9500 . ?
C6 C10 1.419(2) . ?
C6 C7 1.425(2) . ?
C6 H6 0.9500 . ?
C7 C8 1.421(2) . ?
C7 H7 0.9500 . ?
C8 C9 1.418(2) . ?
C8 H8 0.9500 . ?
C9 C10 1.418(2) . ?
C9 H9 0.9500 . ?
C10 H10 0.9500 . ?
C11 C12 1.516(2) . ?
C11 H11A 0.9900 . ?
C11 H11B 0.9900 . ?
C12 H12A 0.9900 . ?
C12 H12B 0.9900 . ?
C13 C14 1.5146(18) . ?
C13 H13A 0.9900 . ?
C13 H13B 0.9900 . ?
C14 H14A 0.9900 . ?
C14 H14B 0.9900 . ?
